data_4344695
loop_
_publ_author_name
'Gosse, Isabelle'
'Robeyns, Koen'
'Bougault, Catherine'
'Martinez, Alexandre'
'Tinant, Bernard'
'Dutasta, Jean-Pierre'

_publ_section_title
;
 Synthesis and Structural Studies of Gallium(III) and Iron(III)
 Hemicryptophane Complexes.
;
_journal_issue 3
_journal_name_full 'Inorganic chemistry'
_journal_page_first 1011
_journal_page_last 1013
_journal_paper_doi 10.1021/acs.inorgchem.5b02750
_journal_volume 55
_journal_year 2016
_chemical_formula_moiety 'C60 H69 N6 O12 P S, 3(C7 H8), C2 H6 O'
_chemical_formula_sum 'C83 H99 N6 O13 P S'
_chemical_formula_weight 1451.71
_chemical_name_systematic
;
 ?
;
_space_group_crystal_system monoclinic
_space_group_IT_number 15
_space_group_name_Hall '-C 2yc'
_space_group_name_H-M_alt 'C 1 2/c 1'
_symmetry_space_group_name_Hall '-C 2yc'
_symmetry_space_group_name_H-M 'C 1 2/c 1'
_atom_sites_solution_hydrogens geom
_audit_creation_method SHELXL-2014
_cell_angle_alpha 90
_cell_angle_beta 115.95(3)
_cell_angle_gamma 90
_cell_formula_units_Z 8
_cell_length_a 38.233(12)
_cell_length_b 18.704(7)
_cell_length_c 25.634(9)
_cell_measurement_reflns_used 92468
_cell_measurement_temperature 100(2)
_cell_measurement_theta_max 23.553
_cell_measurement_theta_min 2.681
_cell_volume 16483(11)
_computing_cell_refinement MARHKL
_computing_data_collection MAR
_computing_data_reduction MARHKL
_computing_molecular_graphics 'MERCURY (Macrae et al., 2008)'
_computing_publication_material
;

'MERCURY (Macrae et al., 2008), Platon (Spek, 2009)'
;
_computing_structure_refinement 'SHELXL-2014 (Sheldrick, 2014)'
_computing_structure_solution 'SHELXS-97 (Sheldrick, 1990)'
_diffrn_ambient_temperature 100(2)
_diffrn_measured_fraction_theta_full 0.992
_diffrn_measured_fraction_theta_max 0.992
_diffrn_measurement_device_type 'MAR345 image plate'
_diffrn_measurement_method '120 images, \D\F 2.0\% '
_diffrn_radiation_monochromator Zr-filter
_diffrn_radiation_source 'RU200  rotating anode'
_diffrn_radiation_type MoK\a
_diffrn_radiation_wavelength 0.71069
_diffrn_reflns_av_R_equivalents 0.071
_diffrn_reflns_av_unetI/netI 0.0521
_diffrn_reflns_laue_measured_fraction_full 0.992
_diffrn_reflns_laue_measured_fraction_max 0.992
_diffrn_reflns_limit_h_max 0
_diffrn_reflns_limit_h_min -42
_diffrn_reflns_limit_k_max 20
_diffrn_reflns_limit_k_min 0
_diffrn_reflns_limit_l_max 28
_diffrn_reflns_limit_l_min -25
_diffrn_reflns_number 92468
_diffrn_reflns_point_group_measured_fraction_full 0.992
_diffrn_reflns_point_group_measured_fraction_max 0.992
_diffrn_reflns_theta_full 23.553
_diffrn_reflns_theta_max 23.553
_diffrn_reflns_theta_min 2.681
_exptl_absorpt_coefficient_mu 0.121
_exptl_absorpt_correction_type none
_exptl_crystal_colour colourless
_exptl_crystal_density_diffrn 1.170
_exptl_crystal_description plate
_exptl_crystal_F_000 6192
_exptl_crystal_size_max 0.24
_exptl_crystal_size_mid 0.16
_exptl_crystal_size_min 0.08
_refine_diff_density_max 1.243
_refine_diff_density_min -0.582
_refine_diff_density_rms 0.077
_refine_ls_extinction_coef 0.0022(2)
_refine_ls_extinction_expression Fc^*^=kFc[1+0.001xFc^2^\l^3^/sin(2\q)]^-1/4^
_refine_ls_extinction_method SHELXL
_refine_ls_goodness_of_fit_ref 1.006
_refine_ls_hydrogen_treatment constr
_refine_ls_matrix_type full
_refine_ls_number_parameters 927
_refine_ls_number_reflns 12162
_refine_ls_number_restraints 142
_refine_ls_restrained_S_all 1.023
_refine_ls_R_factor_all 0.0919
_refine_ls_R_factor_gt 0.0816
_refine_ls_shift/su_max 0.000
_refine_ls_shift/su_mean 0.000
_refine_ls_structure_factor_coef Fsqd
_refine_ls_weighting_details 'w=1/[\s^2^(Fo^2^)+(0.1633P)^2^+33.3127P] where P=(Fo^2^+2Fc^2^)/3'
_refine_ls_weighting_scheme calc
_refine_ls_wR_factor_gt 0.2353
_refine_ls_wR_factor_ref 0.2481
_reflns_Friedel_coverage 0.000
_reflns_number_gt 10075
_reflns_number_total 12162
_reflns_threshold_expression 'I > 2\s(I)'
_cod_data_source_file ic5b02750_si_002.cif
_cod_data_source_block ig252_kr
_cod_database_code 4344695
_shelx_space_group_comment
;
The symmetry employed for this shelxl refinement is uniquely defined
by the following loop, which should always be used as a source of
symmetry information in preference to the above space-group names.
They are only intended as comments.
;
_shelxl_version_number 2014-3

loop_
_space_group_symop_operation_xyz
'x, y, z'
'-x, y, -z+1/2'
'x+1/2, y+1/2, z'
'-x+1/2, y+1/2, -z+1/2'
'-x, -y, -z'
'x, -y, z-1/2'
'-x+1/2, -y+1/2, -z'
'x+1/2, -y+1/2, z-1/2'

loop_
_atom_site_label
_atom_site_type_symbol
_atom_site_fract_x
_atom_site_fract_y
_atom_site_fract_z
_atom_site_U_iso_or_equiv
_atom_site_adp_type
_atom_site_occupancy
_atom_site_site_symmetry_order
_atom_site_calc_flag
_atom_site_refinement_flags_posn
_atom_site_refinement_flags_adp
_atom_site_disorder_assembly
_atom_site_disorder_group
S1 S 0.39456(4) 0.53602(7) 0.57515(5) 0.0706(4) Uani 1 1 d . . . .
P1 P 0.35174(3) 0.55855(5) 0.59304(4) 0.0506(3) Uani 1 1 d . . . .
O11 O 0.22348(8) 0.50416(13) 0.51388(11) 0.0513(6) Uani 1 1 d . . . .
H11 H 0.2475 0.5111 0.5331 0.077 Uiso 1 1 calc R U . .
O12 O 0.14696(7) 0.46043(13) 0.45842(10) 0.0485(6) Uani 1 1 d . . . .
O17 O 0.04402(8) 0.55908(15) 0.51856(10) 0.0551(7) Uani 1 1 d . . . .
O24 O 0.05827(9) 0.69559(16) 0.53260(11) 0.0638(7) Uani 1 1 d . . . .
O111 O 0.30638(8) 0.53946(13) 0.72705(11) 0.0531(6) Uani 1 1 d . . . .
H111 H 0.3172 0.5466 0.7053 0.080 Uiso 1 1 calc R U . .
O112 O 0.27688(8) 0.53222(12) 0.80176(11) 0.0499(6) Uani 1 1 d . . . .
O117 O 0.14992(7) 0.37054(13) 0.83886(10) 0.0491(6) Uani 1 1 d . . . .
O124 O 0.09825(7) 0.31903(14) 0.73443(10) 0.0538(6) Uani 1 1 d . . . .
O211 O 0.27221(7) 0.71540(13) 0.61928(10) 0.0501(6) Uani 1 1 d . . . .
H211 H 0.2864 0.6907 0.6089 0.075 Uiso 1 1 calc R U . .
O212 O 0.21875(8) 0.79675(12) 0.63572(10) 0.0488(6) Uani 1 1 d . . . .
O217 O 0.17596(7) 0.79806(13) 0.78616(10) 0.0491(6) Uani 1 1 d . . . .
O224 O 0.20443(7) 0.70386(13) 0.86914(10) 0.0484(6) Uani 1 1 d . . . .
N1 N 0.31365(9) 0.59113(16) 0.53559(12) 0.0486(7) Uani 1 1 d . . . .
N2 N 0.33494(9) 0.48927(16) 0.61681(13) 0.0496(7) Uani 1 1 d . . . .
N3 N 0.29585(9) 0.47147(15) 0.58645(12) 0.0456(7) Uani 1 1 d . . . .
N102 N 0.36382(9) 0.61831(16) 0.64636(13) 0.0481(7) Uani 1 1 d . . . .
N103 N 0.34499(8) 0.61392(15) 0.68204(12) 0.0443(7) Uani 1 1 d . . . .
N202 N 0.28759(9) 0.63059(15) 0.54869(12) 0.0463(7) Uani 1 1 d . . . .
C4 C 0.28294(11) 0.41305(18) 0.59830(14) 0.0448(8) Uani 1 1 d . . . .
H4 H 0.3003 0.3824 0.6278 0.054 Uiso 1 1 calc R U . .
C5 C 0.24213(11) 0.39319(18) 0.56720(14) 0.0441(8) Uani 1 1 d . . . .
C6 C 0.23054(11) 0.32495(19) 0.57653(15) 0.0466(8) Uani 1 1 d . . . .
H6 H 0.2492 0.2937 0.6038 0.056 Uiso 1 1 calc R U . .
C7 C 0.19232(11) 0.30262(19) 0.54643(15) 0.0478(8) Uani 1 1 d . . . .
H7 H 0.1851 0.2554 0.5514 0.057 Uiso 1 1 calc R U . .
C8 C 0.16449(11) 0.34989(19) 0.50875(14) 0.0471(8) Uani 1 1 d . . . .
H8 H 0.1381 0.3352 0.4890 0.057 Uiso 1 1 calc R U . .
C9 C 0.17494(11) 0.41730(19) 0.49994(14) 0.0450(8) Uani 1 1 d . . . .
C10 C 0.21395(11) 0.43910(18) 0.52763(14) 0.0444(8) Uani 1 1 d . . . .
C13 C 0.13937(12) 0.52867(19) 0.47826(16) 0.0514(9) Uani 1 1 d . . . .
H13A H 0.1236 0.5586 0.4442 0.062 Uiso 1 1 calc R U . .
H13B H 0.1644 0.5536 0.5005 0.062 Uiso 1 1 calc R U . .
C14 C 0.11819(11) 0.5212(2) 0.51605(15) 0.0482(8) Uani 1 1 d . . . .
H14A H 0.1125 0.5696 0.5261 0.058 Uiso 1 1 calc R U . .
H14B H 0.1357 0.4972 0.5527 0.058 Uiso 1 1 calc R U . .
C15 C 0.08031(11) 0.4794(2) 0.48831(15) 0.0528(9) Uani 1 1 d . . . .
H15A H 0.0646 0.4975 0.4485 0.063 Uiso 1 1 calc R U . .
H15B H 0.0862 0.4284 0.4855 0.063 Uiso 1 1 calc R U . .
C16 C 0.05713(11) 0.4859(2) 0.52294(16) 0.0519(9) Uani 1 1 d . . . .
H16A H 0.0346 0.4530 0.5073 0.062 Uiso 1 1 calc R U . .
H16B H 0.0735 0.4733 0.5640 0.062 Uiso 1 1 calc R U . .
C18 C 0.04248(10) 0.5892(2) 0.56630(15) 0.0500(9) Uani 1 1 d . . . .
C19 C 0.04991(11) 0.6631(2) 0.57382(15) 0.0532(9) Uani 1 1 d . . . .
C20 C 0.04837(11) 0.6967(2) 0.62034(16) 0.0521(9) Uani 1 1 d . . . .
H20 H 0.0532 0.7466 0.6253 0.063 Uiso 1 1 calc R U . .
C21 C 0.03985(10) 0.6592(2) 0.66097(15) 0.0479(8) Uani 1 1 d . . . .
C22 C 0.03100(10) 0.5864(2) 0.65239(14) 0.0470(8) Uani 1 1 d . . . .
C23 C 0.03237(10) 0.5527(2) 0.60445(15) 0.0479(8) Uani 1 1 d . . . .
H23 H 0.0262 0.5033 0.5981 0.057 Uiso 1 1 calc R U . .
C25 C 0.06604(18) 0.7696(3) 0.5391(2) 0.0862(15) Uani 1 1 d . . . .
H25A H 0.0725 0.7864 0.5081 0.129 Uiso 1 1 calc R U . .
H25B H 0.0880 0.7788 0.5769 0.129 Uiso 1 1 calc R U . .
H25C H 0.0430 0.7951 0.5369 0.129 Uiso 1 1 calc R U . .
C26 C 0.04317(11) 0.7006(2) 0.71436(15) 0.0494(9) Uani 1 1 d . . . .
H26A H 0.0341 0.7504 0.7031 0.059 Uiso 1 1 calc R U . .
H26B H 0.0263 0.6782 0.7300 0.059 Uiso 1 1 calc R U . .
C27 C 0.36100(12) 0.4456(2) 0.66526(18) 0.0608(10) Uani 1 1 d . . . .
H27A H 0.3872 0.4660 0.6814 0.091 Uiso 1 1 calc R U . .
H27B H 0.3616 0.3968 0.6517 0.091 Uiso 1 1 calc R U . .
H27C H 0.3517 0.4445 0.6953 0.091 Uiso 1 1 calc R U . .
C104 C 0.34847(10) 0.66518(19) 0.71741(14) 0.0442(8) Uani 1 1 d . . . .
H104 H 0.3629 0.7068 0.7179 0.053 Uiso 1 1 calc R U . .
C105 C 0.33029(10) 0.65939(18) 0.75678(14) 0.0427(8) Uani 1 1 d . . . .
C106 C 0.33332(11) 0.71814(19) 0.79294(15) 0.0482(8) Uani 1 1 d . . . .
H106 H 0.3467 0.7600 0.7907 0.058 Uiso 1 1 calc R U . .
C107 C 0.31719(12) 0.71543(19) 0.83120(16) 0.0511(9) Uani 1 1 d . . . .
H107 H 0.3194 0.7554 0.8553 0.061 Uiso 1 1 calc R U . .
C108 C 0.29755(11) 0.65413(18) 0.83493(15) 0.0468(8) Uani 1 1 d . . . .
H108 H 0.2862 0.6527 0.8613 0.056 Uiso 1 1 calc R U . .
C109 C 0.29452(11) 0.59574(18) 0.80035(15) 0.0444(8) Uani 1 1 d . . . .
C110 C 0.31047(10) 0.59826(17) 0.76022(14) 0.0421(8) Uani 1 1 d . . . .
C113 C 0.25162(11) 0.53155(19) 0.82975(15) 0.0456(8) Uani 1 1 d . . . .
H11A H 0.2315 0.5691 0.8132 0.055 Uiso 1 1 calc R U . .
H11B H 0.2666 0.5404 0.8719 0.055 Uiso 1 1 calc R U . .
C114 C 0.23316(11) 0.45871(18) 0.81927(15) 0.0448(8) Uani 1 1 d . . . .
H11C H 0.2535 0.4227 0.8404 0.054 Uiso 1 1 calc R U . .
H11D H 0.2224 0.4476 0.7774 0.054 Uiso 1 1 calc R U . .
C115 C 0.20070(11) 0.45245(19) 0.83849(14) 0.0448(8) Uani 1 1 d . . . .
H11E H 0.2115 0.4607 0.8808 0.054 Uiso 1 1 calc R U . .
H11F H 0.1807 0.4894 0.8187 0.054 Uiso 1 1 calc R U . .
C116 C 0.18221(11) 0.37890(19) 0.82408(15) 0.0470(8) Uani 1 1 d . . . .
H11G H 0.1729 0.3700 0.7820 0.056 Uiso 1 1 calc R U . .
H11H H 0.2022 0.3425 0.8452 0.056 Uiso 1 1 calc R U . .
C118 C 0.11786(10) 0.4120(2) 0.80401(14) 0.0460(8) Uani 1 1 d . . . .
C119 C 0.09076(11) 0.38583(19) 0.74964(15) 0.0465(8) Uani 1 1 d . . . .
C120 C 0.05951(10) 0.42834(19) 0.71600(14) 0.0456(8) Uani 1 1 d . . . .
H120 H 0.0412 0.4112 0.6793 0.055 Uiso 1 1 calc R U . .
C121 C 0.05405(10) 0.49609(19) 0.73455(14) 0.0440(8) Uani 1 1 d . . . .
C122 C 0.07991(10) 0.52067(19) 0.78976(14) 0.0446(8) Uani 1 1 d . . . .
C123 C 0.11151(10) 0.47700(19) 0.82319(14) 0.0458(8) Uani 1 1 d . . . .
H123 H 0.1293 0.4930 0.8607 0.055 Uiso 1 1 calc R U . .
C125 C 0.06988(15) 0.2911(3) 0.6804(2) 0.0824(15) Uani 1 1 d . . . .
H12A H 0.0786 0.2445 0.6730 0.124 Uiso 1 1 calc R U . .
H12B H 0.0667 0.3241 0.6490 0.124 Uiso 1 1 calc R U . .
H12C H 0.0450 0.2855 0.6822 0.124 Uiso 1 1 calc R U . .
C126 C 0.07611(11) 0.59222(19) 0.81487(15) 0.0469(8) Uani 1 1 d . . . .
H12D H 0.0484 0.6066 0.7968 0.056 Uiso 1 1 calc R U . .
H12E H 0.0844 0.5865 0.8570 0.056 Uiso 1 1 calc R U . .
C127 C 0.38795(12) 0.6804(2) 0.65084(17) 0.0574(10) Uani 1 1 d . . . .
H12F H 0.3992 0.6755 0.6233 0.086 Uiso 1 1 calc R U . .
H12G H 0.4089 0.6836 0.6904 0.086 Uiso 1 1 calc R U . .
H12H H 0.3720 0.7237 0.6419 0.086 Uiso 1 1 calc R U . .
C204 C 0.25346(12) 0.64484(18) 0.50859(15) 0.0484(9) Uani 1 1 d . . . .
H204 H 0.2462 0.6282 0.4702 0.058 Uiso 1 1 calc R U . .
C205 C 0.22566(11) 0.68623(18) 0.52124(15) 0.0470(8) Uani 1 1 d . . . .
C206 C 0.18741(12) 0.6930(2) 0.47815(16) 0.0532(9) Uani 1 1 d . . . .
H206 H 0.1801 0.6711 0.4414 0.064 Uiso 1 1 calc R U . .
C207 C 0.16015(12) 0.7312(2) 0.48865(17) 0.0563(10) Uani 1 1 d . . . .
H207 H 0.1342 0.7348 0.4593 0.068 Uiso 1 1 calc R U . .
C208 C 0.17036(11) 0.76414(19) 0.54124(16) 0.0515(9) Uani 1 1 d . . . .
H208 H 0.1515 0.7906 0.5478 0.062 Uiso 1 1 calc R U . .
C209 C 0.20798(11) 0.75903(18) 0.58468(15) 0.0474(8) Uani 1 1 d . . . .
C210 C 0.23591(10) 0.71926(18) 0.57528(14) 0.0446(8) Uani 1 1 d . . . .
C213 C 0.22249(12) 0.7539(2) 0.68494(16) 0.0513(9) Uani 1 1 d . . . .
H21A H 0.2434 0.7180 0.6941 0.062 Uiso 1 1 calc R U . .
H21B H 0.1978 0.7284 0.6760 0.062 Uiso 1 1 calc R U . .
C214 C 0.23223(12) 0.8040(2) 0.73635(16) 0.0513(9) Uani 1 1 d . . . .
H21C H 0.2569 0.8287 0.7443 0.062 Uiso 1 1 calc R U . .
H21D H 0.2367 0.7747 0.7709 0.062 Uiso 1 1 calc R U . .
C215 C 0.20153(12) 0.8603(2) 0.72891(17) 0.0524(9) Uani 1 1 d . . . .
H21E H 0.2131 0.8962 0.7603 0.063 Uiso 1 1 calc R U . .
H21F H 0.1943 0.8853 0.6915 0.063 Uiso 1 1 calc R U . .
C216 C 0.16530(11) 0.8310(2) 0.73001(16) 0.0511(9) Uani 1 1 d . . . .
H21G H 0.1464 0.8700 0.7237 0.061 Uiso 1 1 calc R U . .
H21H H 0.1531 0.7951 0.6988 0.061 Uiso 1 1 calc R U . .
C218 C 0.14947(10) 0.75204(18) 0.79109(14) 0.0422(8) Uani 1 1 d . . . .
C219 C 0.16462(10) 0.70208(18) 0.83611(14) 0.0430(8) Uani 1 1 d . . . .
C220 C 0.14001(10) 0.65373(19) 0.84385(14) 0.0443(8) Uani 1 1 d . . . .
H220 H 0.1502 0.6213 0.8756 0.053 Uiso 1 1 calc R U . .
C221 C 0.10005(10) 0.65152(19) 0.80561(14) 0.0435(8) Uani 1 1 d . . . .
C222 C 0.08498(10) 0.70131(19) 0.76082(15) 0.0452(8) Uani 1 1 d . . . .
C223 C 0.11029(10) 0.75270(18) 0.75532(14) 0.0443(8) Uani 1 1 d . . . .
H223 H 0.0999 0.7885 0.7262 0.053 Uiso 1 1 calc R U . .
C225 C 0.22004(11) 0.6595(2) 0.91959(15) 0.0498(9) Uani 1 1 d . . . .
H22A H 0.2484 0.6640 0.9386 0.075 Uiso 1 1 calc R U . .
H22B H 0.2129 0.6096 0.9083 0.075 Uiso 1 1 calc R U . .
H22C H 0.2095 0.6744 0.9465 0.075 Uiso 1 1 calc R U . .
C226 C 0.02052(10) 0.5407(2) 0.69238(15) 0.0464(8) Uani 1 1 d . . . .
H22D H 0.0112 0.5723 0.7147 0.056 Uiso 1 1 calc R U . .
H22E H -0.0011 0.5085 0.6685 0.056 Uiso 1 1 calc R U . .
C227 C 0.30119(13) 0.5607(2) 0.47781(16) 0.0572(10) Uani 1 1 d . . . .
H22F H 0.3230 0.5349 0.4760 0.086 Uiso 1 1 calc R U . .
H22G H 0.2927 0.5991 0.4489 0.086 Uiso 1 1 calc R U . .
H22H H 0.2796 0.5275 0.4697 0.086 Uiso 1 1 calc R U . .
O60 O 0.48121(9) 0.8740(2) 0.59449(13) 0.0793(9) Uani 1 1 d . . . .
H60 H 0.4773 0.8713 0.5596 0.119 Uiso 1 1 calc R U . .
C61 C 0.45343(15) 0.8330(3) 0.6027(2) 0.0808(14) Uani 1 1 d . . . .
H61A H 0.4554 0.7826 0.5924 0.097 Uiso 1 1 calc R U . .
H61B H 0.4271 0.8505 0.5764 0.097 Uiso 1 1 calc R U . .
C62 C 0.45859(17) 0.8364(3) 0.6624(2) 0.0889(16) Uani 1 1 d . . . .
H62A H 0.4361 0.8144 0.6650 0.133 Uiso 1 1 calc R U . .
H62B H 0.4608 0.8864 0.6748 0.133 Uiso 1 1 calc R U . .
H62C H 0.4823 0.8105 0.6877 0.133 Uiso 1 1 calc R U . .
C71 C 0.33838(10) 1.04789(18) 0.81477(15) 0.0484(8) Uani 1 1 d D . . .
C72 C 0.35838(11) 0.98317(18) 0.82222(15) 0.0498(9) Uani 1 1 d D . . .
H72 H 0.3812 0.9814 0.8162 0.060 Uiso 1 1 calc R U . .
C73 C 0.34540(11) 0.92176(19) 0.83818(15) 0.0535(9) Uani 1 1 d D . . .
H73 H 0.3595 0.8784 0.8437 0.064 Uiso 1 1 calc R U . .
C74 C 0.31161(11) 0.9232(2) 0.84618(15) 0.0538(9) Uani 1 1 d D . . .
H74 H 0.3026 0.8809 0.8568 0.065 Uiso 1 1 calc R U . .
C75 C 0.29134(11) 0.98646(19) 0.83869(15) 0.0500(9) Uani 1 1 d D . . .
H75 H 0.2682 0.9877 0.8439 0.060 Uiso 1 1 calc R U . .
C76 C 0.30486(10) 1.04818(18) 0.82348(15) 0.0476(8) Uani 1 1 d D . . .
H76 H 0.2909 1.0916 0.8189 0.057 Uiso 1 1 calc R U . .
C77 C 0.35253(13) 1.1136(2) 0.79823(19) 0.0633(11) Uani 1 1 d D . . .
H77A H 0.3695 1.1008 0.7800 0.095 Uiso 1 1 calc R U . .
H77B H 0.3672 1.1425 0.8329 0.095 Uiso 1 1 calc R U . .
H77C H 0.3303 1.1413 0.7708 0.095 Uiso 1 1 calc R U . .
C81 C 0.07436(13) 0.7610(3) 0.99912(18) 0.132(2) Uani 1 1 d DG U A 1
C82 C 0.10257(12) 0.8110(2) 1.0043(2) 0.108(2) Uani 1 1 d DG U A 1
H82 H 0.1156 0.8371 1.0393 0.130 Uiso 1 1 calc R U A 1
C83 C 0.11171(13) 0.8229(2) 0.9581(3) 0.150(3) Uani 1 1 d DG U A 1
H83 H 0.1310 0.8571 0.9617 0.180 Uiso 1 1 calc R U A 1
C84 C 0.09265(15) 0.7847(3) 0.9068(2) 0.139(3) Uani 1 1 d DG U A 1
H84 H 0.0989 0.7927 0.8753 0.166 Uiso 1 1 calc R U A 1
C85 C 0.06445(13) 0.7346(2) 0.90168(18) 0.115(2) Uani 1 1 d DG U A 1
H85 H 0.0514 0.7085 0.8666 0.138 Uiso 1 1 calc R U A 1
C86 C 0.05530(10) 0.7228(2) 0.9478(2) 0.1066(19) Uani 1 1 d DG U A 1
H86 H 0.0360 0.6886 0.9443 0.128 Uiso 1 1 calc R U A 1
C87 C 0.0650(3) 0.7483(7) 1.0452(4) 0.227(6) Uani 1 1 d D U A 1
H87A H 0.0764 0.7027 1.0637 0.340 Uiso 1 1 calc R U A 1
H87B H 0.0367 0.7462 1.0306 0.340 Uiso 1 1 calc R U A 1
H87C H 0.0754 0.7870 1.0736 0.340 Uiso 1 1 calc R U A 1
C91 C 0.4596(3) 0.5647(7) 0.4027(5) 0.385(17) Uani 1 1 d G U B 3
C92 C 0.4366(4) 0.5391(7) 0.3472(4) 0.337(10) Uani 1 1 d DG U B 3
H92 H 0.4433 0.5492 0.3165 0.404 Uiso 1 1 calc R U B 3
C93 C 0.4037(4) 0.4986(6) 0.3367(4) 0.408(13) Uani 1 1 d G U B 3
H93 H 0.3879 0.4811 0.2988 0.490 Uiso 1 1 calc R U B 3
C94 C 0.3938(3) 0.4838(6) 0.3817(5) 0.509(19) Uani 1 1 d G U B 3
H94 H 0.3713 0.4561 0.3746 0.610 Uiso 1 1 calc R U B 3
C95 C 0.4168(3) 0.5094(7) 0.4372(5) 0.410(15) Uani 1 1 d G U B 3
H95 H 0.4100 0.4992 0.4680 0.492 Uiso 1 1 calc R U B 3
C96 C 0.4497(3) 0.5498(6) 0.4477(4) 0.223(5) Uani 1 1 d DG U B 3
H96 H 0.4654 0.5673 0.4857 0.268 Uiso 1 1 calc R U B 3
C97 C 0.4956(6) 0.5937(6) 0.4140(9) 0.400(13) Uani 1 1 d D U B 3
H97A H 0.4925 0.6297 0.3846 0.599 Uiso 1 1 calc R U B 3
H97B H 0.5129 0.5557 0.4130 0.599 Uiso 1 1 calc R U B 3
H97C H 0.5068 0.6160 0.4525 0.599 Uiso 1 1 calc R U B 3

loop_
_atom_site_aniso_label
_atom_site_aniso_U_11
_atom_site_aniso_U_22
_atom_site_aniso_U_33
_atom_site_aniso_U_23
_atom_site_aniso_U_13
_atom_site_aniso_U_12
S1 0.0777(8) 0.0768(7) 0.0773(8) 0.0003(6) 0.0522(7) 0.0121(6)
P1 0.0614(6) 0.0522(6) 0.0463(6) 0.0010(4) 0.0310(5) 0.0059(4)
O11 0.0586(15) 0.0484(14) 0.0496(14) 0.0103(11) 0.0262(12) 0.0075(11)
O12 0.0590(15) 0.0536(14) 0.0356(12) 0.0093(10) 0.0232(11) 0.0169(11)
O17 0.0589(16) 0.0719(17) 0.0389(13) -0.0020(12) 0.0255(12) 0.0076(13)
O24 0.0751(19) 0.0731(19) 0.0478(15) 0.0033(13) 0.0312(14) -0.0079(14)
O111 0.0721(17) 0.0469(14) 0.0556(15) -0.0104(11) 0.0420(14) -0.0093(12)
O112 0.0672(16) 0.0437(13) 0.0514(14) -0.0058(11) 0.0376(13) -0.0073(11)
O117 0.0499(14) 0.0566(15) 0.0365(13) 0.0024(11) 0.0151(11) -0.0077(11)
O124 0.0533(15) 0.0555(15) 0.0427(14) -0.0107(11) 0.0117(12) -0.0045(12)
O211 0.0554(15) 0.0547(14) 0.0380(13) -0.0032(11) 0.0185(12) 0.0073(11)
O212 0.0667(16) 0.0428(13) 0.0422(13) 0.0026(10) 0.0287(12) 0.0038(11)
O217 0.0578(15) 0.0515(14) 0.0415(13) -0.0002(10) 0.0250(12) -0.0114(11)
O224 0.0480(14) 0.0614(15) 0.0352(12) 0.0003(11) 0.0175(11) -0.0131(11)
N1 0.070(2) 0.0470(16) 0.0377(15) 0.0008(12) 0.0317(15) 0.0080(14)
N2 0.0575(19) 0.0465(16) 0.0432(16) 0.0035(13) 0.0204(15) 0.0070(14)
N3 0.0544(18) 0.0486(17) 0.0383(15) 0.0022(13) 0.0244(14) 0.0096(14)
N102 0.0550(18) 0.0524(17) 0.0445(16) 0.0009(13) 0.0288(14) -0.0006(14)
N103 0.0484(16) 0.0515(17) 0.0366(15) 0.0024(13) 0.0219(13) 0.0018(13)
N202 0.0619(19) 0.0441(16) 0.0375(15) 0.0015(12) 0.0261(15) 0.0037(14)
C4 0.057(2) 0.0438(19) 0.0351(17) 0.0029(14) 0.0215(16) 0.0113(16)
C5 0.059(2) 0.0451(19) 0.0342(17) 0.0024(14) 0.0261(16) 0.0094(16)
C6 0.062(2) 0.046(2) 0.0370(18) 0.0068(15) 0.0265(17) 0.0122(16)
C7 0.063(2) 0.0457(19) 0.0408(19) 0.0046(15) 0.0280(18) 0.0078(17)
C8 0.059(2) 0.052(2) 0.0365(18) 0.0045(15) 0.0268(17) 0.0092(17)
C9 0.057(2) 0.051(2) 0.0328(17) 0.0056(15) 0.0245(16) 0.0127(16)
C10 0.063(2) 0.0421(18) 0.0346(17) 0.0063(14) 0.0273(17) 0.0101(16)
C13 0.064(2) 0.049(2) 0.046(2) 0.0074(16) 0.0295(18) 0.0136(17)
C14 0.053(2) 0.055(2) 0.0370(18) 0.0018(15) 0.0199(16) 0.0066(16)
C15 0.059(2) 0.064(2) 0.0362(18) -0.0050(16) 0.0213(17) 0.0026(18)
C16 0.053(2) 0.061(2) 0.0401(19) -0.0027(16) 0.0187(17) -0.0002(17)
C18 0.045(2) 0.068(2) 0.0347(18) -0.0020(16) 0.0156(16) 0.0032(17)
C19 0.050(2) 0.072(3) 0.0379(19) 0.0022(17) 0.0197(17) -0.0013(18)
C20 0.050(2) 0.058(2) 0.046(2) -0.0026(17) 0.0190(17) -0.0023(17)
C21 0.0412(19) 0.061(2) 0.0403(18) -0.0041(16) 0.0168(16) -0.0014(16)
C22 0.0399(19) 0.063(2) 0.0357(18) -0.0073(16) 0.0141(15) -0.0004(16)
C23 0.044(2) 0.062(2) 0.0366(18) -0.0037(16) 0.0166(16) 0.0025(16)
C25 0.118(4) 0.084(3) 0.068(3) 0.000(3) 0.052(3) -0.023(3)
C26 0.048(2) 0.059(2) 0.045(2) -0.0066(16) 0.0234(17) -0.0027(16)
C27 0.059(2) 0.060(2) 0.056(2) 0.0077(19) 0.019(2) 0.0071(19)
C104 0.050(2) 0.0474(19) 0.0340(17) 0.0015(15) 0.0173(15) -0.0021(15)
C105 0.0485(19) 0.0450(18) 0.0324(17) 0.0027(14) 0.0157(15) 0.0004(15)
C106 0.062(2) 0.0422(18) 0.0412(19) -0.0001(15) 0.0239(17) -0.0047(16)
C107 0.073(3) 0.0440(19) 0.0427(19) -0.0043(15) 0.0309(19) -0.0031(17)
C108 0.060(2) 0.0467(19) 0.0378(18) -0.0022(15) 0.0256(17) -0.0020(16)
C109 0.055(2) 0.0400(18) 0.0415(18) 0.0020(14) 0.0240(16) -0.0012(15)
C110 0.051(2) 0.0405(18) 0.0351(17) -0.0018(14) 0.0194(15) -0.0002(15)
C113 0.056(2) 0.051(2) 0.0387(18) -0.0039(15) 0.0283(17) -0.0054(16)
C114 0.056(2) 0.0440(18) 0.0367(18) -0.0028(14) 0.0229(16) -0.0037(15)
C115 0.053(2) 0.051(2) 0.0332(17) -0.0040(14) 0.0207(16) -0.0069(16)
C116 0.050(2) 0.054(2) 0.0354(18) -0.0001(15) 0.0169(16) -0.0044(16)
C118 0.048(2) 0.057(2) 0.0309(17) -0.0011(15) 0.0151(15) -0.0112(16)
C119 0.051(2) 0.051(2) 0.0382(18) -0.0067(15) 0.0202(16) -0.0085(16)
C120 0.0453(19) 0.058(2) 0.0332(17) -0.0069(15) 0.0168(15) -0.0085(16)
C121 0.0451(19) 0.056(2) 0.0348(17) -0.0069(15) 0.0212(15) -0.0084(16)
C122 0.0463(19) 0.056(2) 0.0365(18) -0.0053(15) 0.0231(16) -0.0122(16)
C123 0.048(2) 0.059(2) 0.0320(17) -0.0069(15) 0.0183(15) -0.0151(16)
C125 0.071(3) 0.075(3) 0.065(3) -0.033(2) -0.003(2) 0.007(2)
C126 0.051(2) 0.057(2) 0.0385(18) -0.0083(16) 0.0247(16) -0.0138(16)
C127 0.061(2) 0.067(2) 0.050(2) 0.0013(18) 0.0298(19) -0.0130(19)
C204 0.070(2) 0.0413(18) 0.0340(18) 0.0023(14) 0.0228(18) 0.0004(17)
C205 0.063(2) 0.0392(18) 0.0382(18) 0.0040(14) 0.0220(17) 0.0015(16)
C206 0.066(2) 0.048(2) 0.0369(19) 0.0037(15) 0.0147(18) 0.0008(18)
C207 0.058(2) 0.053(2) 0.049(2) 0.0096(17) 0.0158(18) 0.0051(18)
C208 0.057(2) 0.046(2) 0.053(2) 0.0044(16) 0.0259(19) 0.0048(16)
C209 0.062(2) 0.0374(18) 0.047(2) 0.0034(15) 0.0276(18) 0.0010(16)
C210 0.054(2) 0.0410(18) 0.0373(18) 0.0037(14) 0.0184(17) 0.0011(15)
C213 0.061(2) 0.050(2) 0.048(2) 0.0123(16) 0.0285(18) 0.0073(17)
C214 0.064(2) 0.053(2) 0.0417(19) 0.0068(16) 0.0278(18) 0.0040(17)
C215 0.068(2) 0.049(2) 0.048(2) -0.0026(16) 0.0331(19) -0.0033(17)
C216 0.058(2) 0.052(2) 0.047(2) 0.0065(16) 0.0260(18) -0.0001(17)
C218 0.052(2) 0.0445(18) 0.0365(17) -0.0065(14) 0.0257(16) -0.0087(15)
C219 0.046(2) 0.050(2) 0.0368(18) -0.0116(14) 0.0220(16) -0.0106(15)
C220 0.053(2) 0.0503(19) 0.0345(17) -0.0064(14) 0.0236(16) -0.0088(16)
C221 0.0476(19) 0.0506(19) 0.0395(18) -0.0108(15) 0.0258(16) -0.0098(15)
C222 0.050(2) 0.052(2) 0.0401(18) -0.0087(15) 0.0256(16) -0.0036(16)
C223 0.054(2) 0.0452(19) 0.0386(18) -0.0060(15) 0.0251(17) -0.0030(15)
C225 0.054(2) 0.056(2) 0.0387(18) 0.0038(16) 0.0194(17) -0.0077(17)
C226 0.0413(19) 0.061(2) 0.0389(18) -0.0108(16) 0.0197(16) -0.0051(16)
C227 0.084(3) 0.055(2) 0.042(2) -0.0015(16) 0.036(2) 0.0026(19)
O60 0.0683(19) 0.116(3) 0.0494(16) -0.0047(16) 0.0217(15) -0.0166(18)
C61 0.065(3) 0.088(3) 0.073(3) 0.011(3) 0.016(2) -0.017(2)
C62 0.087(4) 0.107(4) 0.094(4) -0.018(3) 0.060(3) -0.019(3)
C71 0.057(2) 0.052(2) 0.0364(18) 0.0016(15) 0.0200(17) -0.0034(17)
C72 0.053(2) 0.060(2) 0.0358(18) -0.0057(16) 0.0187(16) 0.0001(17)
C73 0.068(3) 0.050(2) 0.0366(18) -0.0037(15) 0.0177(18) 0.0038(18)
C74 0.072(3) 0.052(2) 0.0370(19) 0.0012(16) 0.0227(18) -0.0107(18)
C75 0.059(2) 0.058(2) 0.0366(18) 0.0002(16) 0.0247(17) -0.0042(18)
C76 0.059(2) 0.0471(19) 0.0407(19) 0.0011(15) 0.0251(17) 0.0003(16)
C77 0.076(3) 0.060(2) 0.060(2) 0.0074(19) 0.036(2) -0.009(2)
C81 0.098(5) 0.141(6) 0.145(6) 0.003(5) 0.043(4) 0.042(4)
C82 0.080(4) 0.096(4) 0.123(5) -0.049(4) 0.021(3) 0.004(3)
C83 0.140(7) 0.128(6) 0.181(8) -0.046(5) 0.069(6) 0.009(5)
C84 0.133(6) 0.113(5) 0.170(7) -0.033(5) 0.068(6) 0.001(4)
C85 0.087(4) 0.090(4) 0.172(6) -0.022(4) 0.060(4) -0.005(3)
C86 0.063(3) 0.093(4) 0.113(4) -0.029(3) -0.009(3) 0.022(3)
C87 0.201(11) 0.334(17) 0.164(8) 0.094(10) 0.098(8) 0.116(11)
C91 0.37(3) 0.50(4) 0.38(2) -0.26(3) 0.25(2) -0.22(3)
C92 0.30(2) 0.49(4) 0.185(12) 0.033(14) 0.080(13) 0.132(15)
C93 0.49(3) 0.161(11) 0.241(12) 0.051(11) -0.152(13) -0.052(16)
C94 0.319(16) 0.44(2) 0.369(17) 0.329(17) -0.213(13) -0.298(17)
C95 0.54(3) 0.29(2) 0.53(2) -0.20(2) 0.35(3) -0.24(2)
C96 0.244(14) 0.174(11) 0.228(11) -0.053(10) 0.082(10) -0.033(9)
C97 0.44(2) 0.128(9) 0.81(4) -0.196(17) 0.44(2) -0.165(13)

loop_
_atom_type_symbol
_atom_type_description
_atom_type_scat_dispersion_real
_atom_type_scat_dispersion_imag
_atom_type_scat_source
C C 0.0033 0.0016 'International Tables Vol C Tables 4.2.6.8 and 6.1.1.4'
H H 0.0000 0.0000 'International Tables Vol C Tables 4.2.6.8 and 6.1.1.4'
N N 0.0061 0.0033 'International Tables Vol C Tables 4.2.6.8 and 6.1.1.4'
O O 0.0106 0.0060 'International Tables Vol C Tables 4.2.6.8 and 6.1.1.4'
P P 0.1023 0.0942 'International Tables Vol C Tables 4.2.6.8 and 6.1.1.4'
S S 0.1246 0.1234 'International Tables Vol C Tables 4.2.6.8 and 6.1.1.4'

loop_
_geom_angle_atom_site_label_1
_geom_angle_atom_site_label_2
_geom_angle_atom_site_label_3
_geom_angle
N102 P1 N1 107.49(15)
N102 P1 N2 103.49(15)
N1 P1 N2 106.15(16)
N102 P1 S1 112.45(12)
N1 P1 S1 111.93(12)
N2 P1 S1 114.69(12)
C10 O11 H11 109.5
C9 O12 C13 116.6(3)
C18 O17 C16 118.0(3)
C19 O24 C25 116.8(3)
C110 O111 H111 109.5
C109 O112 C113 117.8(3)
C118 O117 C116 112.5(3)
C119 O124 C125 116.2(3)
C210 O211 H211 109.5
C209 O212 C213 114.7(3)
C218 O217 C216 117.3(3)
C219 O224 C225 116.9(3)
N202 N1 C227 120.1(3)
N202 N1 P1 114.9(2)
C227 N1 P1 121.7(3)
N3 N2 C27 120.6(3)
N3 N2 P1 118.1(2)
C27 N2 P1 121.1(3)
C4 N3 N2 120.0(3)
N103 N102 C127 119.2(3)
N103 N102 P1 117.5(2)
C127 N102 P1 122.5(2)
C104 N103 N102 119.7(3)
C204 N202 N1 119.9(3)
N3 C4 C5 121.1(3)
N3 C4 H4 119.4
C5 C4 H4 119.4
C6 C5 C10 118.6(3)
C6 C5 C4 118.7(3)
C10 C5 C4 122.6(3)
C7 C6 C5 120.9(3)
C7 C6 H6 119.6
C5 C6 H6 119.6
C6 C7 C8 119.6(3)
C6 C7 H7 120.2
C8 C7 H7 120.2
C9 C8 C7 120.5(4)
C9 C8 H8 119.7
C7 C8 H8 119.7
C8 C9 O12 118.6(3)
C8 C9 C10 120.4(3)
O12 C9 C10 120.7(3)
O11 C10 C9 118.3(3)
O11 C10 C5 121.8(3)
C9 C10 C5 119.8(3)
O12 C13 C14 112.8(3)
O12 C13 H13A 109.0
C14 C13 H13A 109.0
O12 C13 H13B 109.0
C14 C13 H13B 109.0
H13A C13 H13B 107.8
C13 C14 C15 114.5(3)
C13 C14 H14A 108.6
C15 C14 H14A 108.6
C13 C14 H14B 108.6
C15 C14 H14B 108.6
H14A C14 H14B 107.6
C16 C15 C14 111.6(3)
C16 C15 H15A 109.3
C14 C15 H15A 109.3
C16 C15 H15B 109.3
C14 C15 H15B 109.3
H15A C15 H15B 108.0
O17 C16 C15 107.7(3)
O17 C16 H16A 110.2
C15 C16 H16A 110.2
O17 C16 H16B 110.2
C15 C16 H16B 110.2
H16A C16 H16B 108.5
O17 C18 C23 124.3(4)
O17 C18 C19 116.2(3)
C23 C18 C19 119.5(3)
C20 C19 O24 125.5(4)
C20 C19 C18 119.0(3)
O24 C19 C18 115.5(3)
C19 C20 C21 121.8(4)
C19 C20 H20 119.1
C21 C20 H20 119.1
C22 C21 C20 119.2(3)
C22 C21 C26 123.7(3)
C20 C21 C26 117.0(3)
C21 C22 C23 118.5(3)
C21 C22 C226 124.0(3)
C23 C22 C226 117.5(3)
C18 C23 C22 121.8(4)
C18 C23 H23 119.1
C22 C23 H23 119.1
O24 C25 H25A 109.5
O24 C25 H25B 109.5
H25A C25 H25B 109.5
O24 C25 H25C 109.5
H25A C25 H25C 109.5
H25B C25 H25C 109.5
C222 C26 C21 110.6(3)
C222 C26 H26A 109.5
C21 C26 H26A 109.5
C222 C26 H26B 109.5
C21 C26 H26B 109.5
H26A C26 H26B 108.1
N2 C27 H27A 109.5
N2 C27 H27B 109.5
H27A C27 H27B 109.5
N2 C27 H27C 109.5
H27A C27 H27C 109.5
H27B C27 H27C 109.5
N103 C104 C105 119.9(3)
N103 C104 H104 120.0
C105 C104 H104 120.0
C110 C105 C106 119.2(3)
C110 C105 C104 122.8(3)
C106 C105 C104 118.0(3)
C107 C106 C105 120.6(3)
C107 C106 H106 119.7
C105 C106 H106 119.7
C106 C107 C108 120.2(3)
C106 C107 H107 119.9
C108 C107 H107 119.9
C109 C108 C107 120.2(3)
C109 C108 H108 119.9
C107 C108 H108 119.9
O112 C109 C108 124.9(3)
O112 C109 C110 115.0(3)
C108 C109 C110 120.1(3)
O111 C110 C105 122.8(3)
O111 C110 C109 117.6(3)
C105 C110 C109 119.6(3)
O112 C113 C114 106.6(3)
O112 C113 H11A 110.4
C114 C113 H11A 110.4
O112 C113 H11B 110.4
C114 C113 H11B 110.4
H11A C113 H11B 108.6
C113 C114 C115 113.3(3)
C113 C114 H11C 108.9
C115 C114 H11C 108.9
C113 C114 H11D 108.9
C115 C114 H11D 108.9
H11C C114 H11D 107.7
C116 C115 C114 110.4(3)
C116 C115 H11E 109.6
C114 C115 H11E 109.6
C116 C115 H11F 109.6
C114 C115 H11F 109.6
H11E C115 H11F 108.1
O117 C116 C115 113.2(3)
O117 C116 H11G 108.9
C115 C116 H11G 108.9
O117 C116 H11H 108.9
C115 C116 H11H 108.9
H11G C116 H11H 107.8
C123 C118 O117 120.4(3)
C123 C118 C119 119.5(3)
O117 C118 C119 120.0(3)
O124 C119 C120 125.3(3)
O124 C119 C118 116.1(3)
C120 C119 C118 118.6(3)
C119 C120 C121 121.8(3)
C119 C120 H120 119.1
C121 C120 H120 119.1
C120 C121 C122 119.7(3)
C120 C121 C226 117.5(3)
C122 C121 C226 122.8(3)
C123 C122 C121 117.7(3)
C123 C122 C126 118.2(3)
C121 C122 C126 124.1(3)
C118 C123 C122 122.6(3)
C118 C123 H123 118.7
C122 C123 H123 118.7
O124 C125 H12A 109.5
O124 C125 H12B 109.5
H12A C125 H12B 109.5
O124 C125 H12C 109.5
H12A C125 H12C 109.5
H12B C125 H12C 109.5
C221 C126 C122 113.6(3)
C221 C126 H12D 108.8
C122 C126 H12D 108.8
C221 C126 H12E 108.8
C122 C126 H12E 108.8
H12D C126 H12E 107.7
N102 C127 H12F 109.5
N102 C127 H12G 109.5
H12F C127 H12G 109.5
N102 C127 H12H 109.5
H12F C127 H12H 109.5
H12G C127 H12H 109.5
N202 C204 C205 120.9(3)
N202 C204 H204 119.5
C205 C204 H204 119.5
C206 C205 C210 118.8(3)
C206 C205 C204 118.9(3)
C210 C205 C204 122.3(3)
C207 C206 C205 120.6(3)
C207 C206 H206 119.7
C205 C206 H206 119.7
C208 C207 C206 120.5(4)
C208 C207 H207 119.8
C206 C207 H207 119.8
C207 C208 C209 120.5(4)
C207 C208 H208 119.8
C209 C208 H208 119.8
O212 C209 C208 120.1(3)
O212 C209 C210 119.9(3)
C208 C209 C210 119.9(3)
O211 C210 C209 117.6(3)
O211 C210 C205 122.6(3)
C209 C210 C205 119.7(3)
O212 C213 C214 107.8(3)
O212 C213 H21A 110.1
C214 C213 H21A 110.1
O212 C213 H21B 110.1
C214 C213 H21B 110.1
H21A C213 H21B 108.5
C213 C214 C215 115.7(3)
C213 C214 H21C 108.4
C215 C214 H21C 108.4
C213 C214 H21D 108.4
C215 C214 H21D 108.4
H21C C214 H21D 107.4
C216 C215 C214 114.3(3)
C216 C215 H21E 108.7
C214 C215 H21E 108.7
C216 C215 H21F 108.7
C214 C215 H21F 108.7
H21E C215 H21F 107.6
O217 C216 C215 108.2(3)
O217 C216 H21G 110.1
C215 C216 H21G 110.1
O217 C216 H21H 110.1
C215 C216 H21H 110.1
H21G C216 H21H 108.4
C223 C218 O217 124.4(3)
C223 C218 C219 119.6(3)
O217 C218 C219 116.0(3)
C220 C219 O224 124.4(3)
C220 C219 C218 119.6(3)
O224 C219 C218 115.9(3)
C219 C220 C221 121.2(3)
C219 C220 H220 119.4
C221 C220 H220 119.4
C222 C221 C220 119.1(3)
C222 C221 C126 123.8(3)
C220 C221 C126 117.1(3)
C221 C222 C223 118.8(3)
C221 C222 C26 123.7(3)
C223 C222 C26 117.3(3)
C218 C223 C222 121.5(3)
C218 C223 H223 119.3
C222 C223 H223 119.3
O224 C225 H22A 109.5
O224 C225 H22B 109.5
H22A C225 H22B 109.5
O224 C225 H22C 109.5
H22A C225 H22C 109.5
H22B C225 H22C 109.5
C121 C226 C22 113.7(3)
C121 C226 H22D 108.8
C22 C226 H22D 108.8
C121 C226 H22E 108.8
C22 C226 H22E 108.8
H22D C226 H22E 107.7
N1 C227 H22F 109.5
N1 C227 H22G 109.5
H22F C227 H22G 109.5
N1 C227 H22H 109.5
H22F C227 H22H 109.5
H22G C227 H22H 109.5
C61 O60 H60 109.5
O60 C61 C62 111.8(4)
O60 C61 H61A 109.3
C62 C61 H61A 109.3
O60 C61 H61B 109.3
C62 C61 H61B 109.3
H61A C61 H61B 107.9
C61 C62 H62A 109.5
C61 C62 H62B 109.5
H62A C62 H62B 109.5
C61 C62 H62C 109.5
H62A C62 H62C 109.5
H62B C62 H62C 109.5
C76 C71 C72 117.9(3)
C76 C71 C77 121.4(3)
C72 C71 C77 120.8(3)
C73 C72 C71 120.9(3)
C73 C72 H72 119.5
C71 C72 H72 119.5
C72 C73 C74 120.2(3)
C72 C73 H73 119.9
C74 C73 H73 119.9
C75 C74 C73 119.8(3)
C75 C74 H74 120.1
C73 C74 H74 120.1
C74 C75 C76 119.7(3)
C74 C75 H75 120.1
C76 C75 H75 120.1
C75 C76 C71 121.5(3)
C75 C76 H76 119.2
C71 C76 H76 119.2
C71 C77 H77A 109.5
C71 C77 H77B 109.5
H77A C77 H77B 109.5
C71 C77 H77C 109.5
H77A C77 H77C 109.5
H77B C77 H77C 109.5
C82 C81 C86 120.0
C82 C81 C87 120.6(6)
C86 C81 C87 119.4(6)
C81 C82 C83 120.0
C81 C82 H82 120.0
C83 C82 H82 120.0
C82 C83 C84 120.0
C82 C83 H83 120.0
C84 C83 H83 120.0
C85 C84 C83 120.0
C85 C84 H84 120.0
C83 C84 H84 120.0
C86 C85 C84 120.0
C86 C85 H85 120.0
C84 C85 H85 120.0
C85 C86 C81 120.0
C85 C86 H86 120.0
C81 C86 H86 120.0
C81 C87 H87A 109.5
C81 C87 H87B 109.5
H87A C87 H87B 109.5
C81 C87 H87C 109.5
H87A C87 H87C 109.5
H87B C87 H87C 109.5
C92 C91 C96 120.0
C92 C91 C97 118.3(7)
C96 C91 C97 120.7(8)
C91 C92 C93 120.0
C91 C92 H92 120.0
C93 C92 H92 120.0
C94 C93 C92 120.0
C94 C93 H93 120.0
C92 C93 H93 120.0
C95 C94 C93 120.0
C95 C94 H94 120.0
C93 C94 H94 120.0
C94 C95 C96 120.0
C94 C95 H95 120.0
C96 C95 H95 120.0
C95 C96 C91 120.0
C95 C96 H96 120.0
C91 C96 H96 120.0
C91 C97 H97A 109.5
C91 C97 H97B 109.5
H97A C97 H97B 109.5
C91 C97 H97C 109.5
H97A C97 H97C 109.5
H97B C97 H97C 109.5

loop_
_geom_bond_atom_site_label_1
_geom_bond_atom_site_label_2
_geom_bond_distance
S1 P1 1.9301(15)
P1 N102 1.667(3)
P1 N1 1.668(3)
P1 N2 1.675(3)
O11 C10 1.360(4)
O11 H11 0.8400
O12 C9 1.390(4)
O12 C13 1.450(4)
O17 C18 1.372(4)
O17 C16 1.445(5)
O24 C19 1.372(4)
O24 C25 1.411(6)
O111 C110 1.357(4)
O111 H111 0.8400
O112 C109 1.374(4)
O112 C113 1.433(4)
O117 C118 1.394(4)
O117 C116 1.449(4)
O124 C119 1.376(4)
O124 C125 1.433(5)
O211 C210 1.354(4)
O211 H211 0.8400
O212 C209 1.381(4)
O212 C213 1.449(4)
O217 C218 1.376(4)
O217 C216 1.450(4)
O224 C219 1.381(4)
O224 C225 1.429(4)
N1 N202 1.394(4)
N1 C227 1.458(5)
N2 N3 1.390(4)
N2 C27 1.456(5)
N3 C4 1.289(5)
N102 N103 1.392(4)
N102 C127 1.456(5)
N103 C104 1.286(4)
N202 C204 1.287(5)
C4 C5 1.456(5)
C4 H4 0.9500
C5 C6 1.405(5)
C5 C10 1.404(5)
C6 C7 1.385(5)
C6 H6 0.9500
C7 C8 1.395(5)
C7 H7 0.9500
C8 C9 1.371(5)
C8 H8 0.9500
C9 C10 1.403(5)
C13 C14 1.516(5)
C13 H13A 0.9900
C13 H13B 0.9900
C14 C15 1.521(5)
C14 H14A 0.9900
C14 H14B 0.9900
C15 C16 1.509(5)
C15 H15A 0.9900
C15 H15B 0.9900
C16 H16A 0.9900
C16 H16B 0.9900
C18 C23 1.380(5)
C18 C19 1.407(6)
C19 C20 1.371(5)
C20 C21 1.407(5)
C20 H20 0.9500
C21 C22 1.397(5)
C21 C26 1.530(5)
C22 C23 1.402(5)
C22 C226 1.516(5)
C23 H23 0.9500
C25 H25A 0.9800
C25 H25B 0.9800
C25 H25C 0.9800
C26 C222 1.519(5)
C26 H26A 0.9900
C26 H26B 0.9900
C27 H27A 0.9800
C27 H27B 0.9800
C27 H27C 0.9800
C104 C105 1.459(5)
C104 H104 0.9500
C105 C110 1.396(5)
C105 C106 1.409(5)
C106 C107 1.369(5)
C106 H106 0.9500
C107 C108 1.397(5)
C107 H107 0.9500
C108 C109 1.379(5)
C108 H108 0.9500
C109 C110 1.408(5)
C113 C114 1.503(5)
C113 H11A 0.9900
C113 H11B 0.9900
C114 C115 1.527(5)
C114 H11C 0.9900
C114 H11D 0.9900
C115 C116 1.517(5)
C115 H11E 0.9900
C115 H11F 0.9900
C116 H11G 0.9900
C116 H11H 0.9900
C118 C123 1.373(5)
C118 C119 1.411(5)
C119 C120 1.379(5)
C120 C121 1.401(5)
C120 H120 0.9500
C121 C122 1.403(5)
C121 C226 1.515(5)
C122 C123 1.398(5)
C122 C126 1.519(5)
C123 H123 0.9500
C125 H12A 0.9800
C125 H12B 0.9800
C125 H12C 0.9800
C126 C221 1.522(5)
C126 H12D 0.9900
C126 H12E 0.9900
C127 H12F 0.9800
C127 H12G 0.9800
C127 H12H 0.9800
C204 C205 1.461(5)
C204 H204 0.9500
C205 C206 1.400(5)
C205 C210 1.407(5)
C206 C207 1.384(6)
C206 H206 0.9500
C207 C208 1.374(5)
C207 H207 0.9500
C208 C209 1.384(5)
C208 H208 0.9500
C209 C210 1.406(5)
C213 C214 1.524(5)
C213 H21A 0.9900
C213 H21B 0.9900
C214 C215 1.526(5)
C214 H21C 0.9900
C214 H21D 0.9900
C215 C216 1.501(5)
C215 H21E 0.9900
C215 H21F 0.9900
C216 H21G 0.9900
C216 H21H 0.9900
C218 C223 1.372(5)
C218 C219 1.398(5)
C219 C220 1.381(5)
C220 C221 1.409(5)
C220 H220 0.9500
C221 C222 1.392(5)
C222 C223 1.414(5)
C223 H223 0.9500
C225 H22A 0.9800
C225 H22B 0.9800
C225 H22C 0.9800
C226 H22D 0.9900
C226 H22E 0.9900
C227 H22F 0.9800
C227 H22G 0.9800
C227 H22H 0.9800
O60 C61 1.398(6)
O60 H60 0.8400
C61 C62 1.458(7)
C61 H61A 0.9900
C61 H61B 0.9900
C62 H62A 0.9800
C62 H62B 0.9800
C62 H62C 0.9800
C71 C76 1.394(5)
C71 C72 1.399(5)
C71 C77 1.479(5)
C72 C73 1.382(5)
C72 H72 0.9500
C73 C74 1.394(5)
C73 H73 0.9500
C74 C75 1.380(5)
C74 H74 0.9500
C75 C76 1.389(4)
C75 H75 0.9500
C76 H76 0.9500
C77 H77A 0.9800
C77 H77B 0.9800
C77 H77C 0.9800
C81 C82 1.3900
C81 C86 1.3900
C81 C87 1.396(7)
C82 C83 1.3900
C82 H82 0.9500
C83 C84 1.3900
C83 H83 0.9500
C84 C85 1.3900
C84 H84 0.9500
C85 C86 1.3900
C85 H85 0.9500
C86 H86 0.9500
C87 H87A 0.9800
C87 H87B 0.9800
C87 H87C 0.9800
C91 C92 1.3900
C91 C96 1.3900
C91 C97 1.386(15)
C92 C93 1.3900
C92 H92 0.9500
C93 C94 1.3900
C93 H93 0.9500
C94 C95 1.3900
C94 H94 0.9500
C95 C96 1.3900
C95 H95 0.9500
C96 H96 0.9500
C97 H97A 0.9800
C97 H97B 0.9800
C97 H97C 0.9800

loop_
_geom_torsion_atom_site_label_1
_geom_torsion_atom_site_label_2
_geom_torsion_atom_site_label_3
_geom_torsion_atom_site_label_4
_geom_torsion
N102 P1 N1 N202 -35.1(3)
N2 P1 N1 N202 75.2(3)
S1 P1 N1 N202 -159.0(2)
N102 P1 N1 C227 165.8(3)
N2 P1 N1 C227 -84.0(3)
S1 P1 N1 C227 41.8(3)
N102 P1 N2 N3 114.4(3)
N1 P1 N2 N3 1.4(3)
S1 P1 N2 N3 -122.8(2)
N102 P1 N2 C27 -70.1(3)
N1 P1 N2 C27 176.9(3)
S1 P1 N2 C27 52.8(3)
C27 N2 N3 C4 -5.0(5)
P1 N2 N3 C4 170.5(2)
N1 P1 N102 N103 87.3(3)
N2 P1 N102 N103 -24.7(3)
S1 P1 N102 N103 -149.1(2)
N1 P1 N102 C127 -82.5(3)
N2 P1 N102 C127 165.5(3)
S1 P1 N102 C127 41.1(3)
C127 N102 N103 C104 1.5(5)
P1 N102 N103 C104 -168.7(3)
C227 N1 N202 C204 -5.4(5)
P1 N1 N202 C204 -164.9(3)
N2 N3 C4 C5 179.9(3)
N3 C4 C5 C6 172.0(3)
N3 C4 C5 C10 -7.1(5)
C10 C5 C6 C7 1.4(5)
C4 C5 C6 C7 -177.7(3)
C5 C6 C7 C8 -3.6(5)
C6 C7 C8 C9 2.1(5)
C7 C8 C9 O12 174.6(3)
C7 C8 C9 C10 1.6(5)
C13 O12 C9 C8 122.4(3)
C13 O12 C9 C10 -64.6(4)
C8 C9 C10 O11 174.6(3)
O12 C9 C10 O11 1.6(4)
C8 C9 C10 C5 -3.7(5)
O12 C9 C10 C5 -176.7(3)
C6 C5 C10 O11 -176.0(3)
C4 C5 C10 O11 3.1(5)
C6 C5 C10 C9 2.2(5)
C4 C5 C10 C9 -178.7(3)
C9 O12 C13 C14 -70.9(4)
O12 C13 C14 C15 -55.0(4)
C13 C14 C15 C16 -169.1(3)
C18 O17 C16 C15 -144.0(3)
C14 C15 C16 O17 67.7(4)
C16 O17 C18 C23 -35.6(5)
C16 O17 C18 C19 147.8(3)
C25 O24 C19 C20 0.3(6)
C25 O24 C19 C18 -179.7(4)
O17 C18 C19 C20 179.3(3)
C23 C18 C19 C20 2.5(5)
O17 C18 C19 O24 -0.8(5)
C23 C18 C19 O24 -177.6(3)
O24 C19 C20 C21 -179.5(3)
C18 C19 C20 C21 0.5(6)
C19 C20 C21 C22 -2.9(6)
C19 C20 C21 C26 173.7(3)
C20 C21 C22 C23 2.4(5)
C26 C21 C22 C23 -174.1(3)
C20 C21 C22 C226 -178.6(3)
C26 C21 C22 C226 4.9(5)
O17 C18 C23 C22 -179.5(3)
C19 C18 C23 C22 -3.0(5)
C21 C22 C23 C18 0.6(5)
C226 C22 C23 C18 -178.5(3)
C22 C21 C26 C222 92.6(4)
C20 C21 C26 C222 -83.9(4)
N102 N103 C104 C105 -177.2(3)
N103 C104 C105 C110 3.4(5)
N103 C104 C105 C106 -177.1(3)
C110 C105 C106 C107 0.2(5)
C104 C105 C106 C107 -179.3(3)
C105 C106 C107 C108 0.1(6)
C106 C107 C108 C109 0.5(6)
C113 O112 C109 C108 16.4(5)
C113 O112 C109 C110 -164.2(3)
C107 C108 C109 O112 178.0(3)
C107 C108 C109 C110 -1.4(5)
C106 C105 C110 O111 -179.8(3)
C104 C105 C110 O111 -0.3(5)
C106 C105 C110 C109 -1.2(5)
C104 C105 C110 C109 178.3(3)
O112 C109 C110 O111 1.0(5)
C108 C109 C110 O111 -179.5(3)
O112 C109 C110 C105 -177.7(3)
C108 C109 C110 C105 1.8(5)
C109 O112 C113 C114 173.9(3)
O112 C113 C114 C115 -171.4(3)
C113 C114 C115 C116 177.4(3)
C118 O117 C116 C115 68.3(4)
C114 C115 C116 O117 -177.4(3)
C116 O117 C118 C123 -97.8(4)
C116 O117 C118 C119 84.9(4)
C125 O124 C119 C120 -3.2(5)
C125 O124 C119 C118 177.4(4)
C123 C118 C119 O124 -177.4(3)
O117 C118 C119 O124 -0.1(5)
C123 C118 C119 C120 3.1(5)
O117 C118 C119 C120 -179.5(3)
O124 C119 C120 C121 -179.7(3)
C118 C119 C120 C121 -0.3(5)
C119 C120 C121 C122 -2.8(5)
C119 C120 C121 C226 175.4(3)
C120 C121 C122 C123 2.9(5)
C226 C121 C122 C123 -175.2(3)
C120 C121 C122 C126 -178.3(3)
C226 C121 C122 C126 3.6(5)
O117 C118 C123 C122 179.7(3)
C119 C118 C123 C122 -3.0(5)
C121 C122 C123 C118 -0.1(5)
C126 C122 C123 C118 -178.9(3)
C123 C122 C126 C221 84.0(4)
C121 C122 C126 C221 -94.8(4)
N1 N202 C204 C205 -179.9(3)
N202 C204 C205 C206 -172.3(3)
N202 C204 C205 C210 7.4(5)
C210 C205 C206 C207 -0.2(5)
C204 C205 C206 C207 179.5(3)
C205 C206 C207 C208 1.0(6)
C206 C207 C208 C209 -0.5(6)
C213 O212 C209 C208 104.9(4)
C213 O212 C209 C210 -79.4(4)
C207 C208 C209 O212 175.0(3)
C207 C208 C209 C210 -0.7(5)
O212 C209 C210 O211 4.8(5)
C208 C209 C210 O211 -179.5(3)
O212 C209 C210 C205 -174.3(3)
C208 C209 C210 C205 1.4(5)
C206 C205 C210 O211 180.0(3)
C204 C205 C210 O211 0.3(5)
C206 C205 C210 C209 -1.0(5)
C204 C205 C210 C209 179.4(3)
C209 O212 C213 C214 -176.9(3)
O212 C213 C214 C215 62.1(4)
C213 C214 C215 C216 71.2(4)
C218 O217 C216 C215 -163.3(3)
C214 C215 C216 O217 61.6(4)
C216 O217 C218 C223 -22.8(5)
C216 O217 C218 C219 157.3(3)
C225 O224 C219 C220 -9.5(5)
C225 O224 C219 C218 172.6(3)
C223 C218 C219 C220 0.4(5)
O217 C218 C219 C220 -179.7(3)
C223 C218 C219 O224 178.4(3)
O217 C218 C219 O224 -1.6(4)
O224 C219 C220 C221 -175.0(3)
C218 C219 C220 C221 2.9(5)
C219 C220 C221 C222 -2.9(5)
C219 C220 C221 C126 174.9(3)
C122 C126 C221 C222 97.5(4)
C122 C126 C221 C220 -80.3(4)
C220 C221 C222 C223 -0.2(5)
C126 C221 C222 C223 -177.9(3)
C220 C221 C222 C26 175.2(3)
C126 C221 C222 C26 -2.5(5)
C21 C26 C222 C221 -93.3(4)
C21 C26 C222 C223 82.1(4)
O217 C218 C223 C222 176.5(3)
C219 C218 C223 C222 -3.6(5)
C221 C222 C223 C218 3.5(5)
C26 C222 C223 C218 -172.2(3)
C120 C121 C226 C22 -88.0(4)
C122 C121 C226 C22 90.1(4)
C21 C22 C226 C121 -99.8(4)
C23 C22 C226 C121 79.2(4)
C76 C71 C72 C73 -0.5(5)
C77 C71 C72 C73 179.4(3)
C71 C72 C73 C74 1.1(5)
C72 C73 C74 C75 -0.6(5)
C73 C74 C75 C76 -0.3(5)
C74 C75 C76 C71 0.8(5)
C72 C71 C76 C75 -0.4(5)
C77 C71 C76 C75 179.6(4)
C86 C81 C82 C83 0.0
C87 C81 C82 C83 179.7(6)
C81 C82 C83 C84 0.0
C82 C83 C84 C85 0.0
C83 C84 C85 C86 0.0
C84 C85 C86 C81 0.0
C82 C81 C86 C85 0.0
C87 C81 C86 C85 -179.7(6)
C96 C91 C92 C93 0.0
C97 C91 C92 C93 168.7(13)
C91 C92 C93 C94 0.0
C92 C93 C94 C95 0.0
C93 C94 C95 C96 0.0
C94 C95 C96 C91 0.0
C92 C91 C96 C95 0.0
C97 C91 C96 C95 -168.5(13)
